data_1558180
loop_
_publ_author_name
'Shudo, Hiroki'
'Kuwayama, Motonobu'
'Segawa, Yasutomo'
'Itami, Kenichiro'

_publ_section_title
;
 Synthesis of Cycloiptycenes from Carbon Nanobelt
;
_journal_name_full 'Chemical Science'
_journal_paper_doi 10.1039/D0SC02501A
_journal_year 2020
_chemical_formula_moiety 'C132 H84, 2(C4 H8 O), 0.5(C5 H12)'
_chemical_formula_sum 'C142.5 H106 O2'
_chemical_formula_weight 1850.27
_space_group_crystal_system triclinic
_space_group_IT_number 2
_space_group_name_Hall '-P 1'
_space_group_name_H-M_alt 'P -1'
_atom_sites_solution_hydrogens geom
_audit_creation_date 2020-04-19
_audit_creation_method
;
Olex2 1.2
(compiled 2018.05.29 svn.r3510 for OlexSys, GUI svn.r5506)
;
_audit_update_record
;
2020-04-19 deposited with the CCDC.	2020-06-04 downloaded from the CCDC.
;
_cell_angle_alpha 111.731(10)
_cell_angle_beta 95.979(8)
_cell_angle_gamma 99.110(7)
_cell_formula_units_Z 1
_cell_length_a 11.0799(9)
_cell_length_b 15.4092(15)
_cell_length_c 16.833(2)
_cell_measurement_reflns_used 1628
_cell_measurement_temperature 123(2)
_cell_measurement_theta_max 24.4580
_cell_measurement_theta_min 1.8690
_cell_volume 2594.2(5)
_computing_cell_refinement 'CrysAlisPro 1.171.40.39a (Rigaku OD, 2019)'
_computing_data_collection 'CrysAlisPro 1.171.40.39a (Rigaku OD, 2019)'
_computing_data_reduction 'CrysAlisPro 1.171.40.39a (Rigaku OD, 2019)'
_computing_molecular_graphics 'Olex2 (Dolomanov et al., 2009)'
_computing_publication_material 'Olex2 (Dolomanov et al., 2009)'
_computing_structure_refinement 'ShelXL (Sheldrick, 2015)'
_diffrn_ambient_temperature 123.15
_diffrn_detector 'CCD plate'
_diffrn_detector_area_resol_mean 5.8140
_diffrn_detector_type 'Pilatus 200K'
_diffrn_measured_fraction_theta_full 0.985
_diffrn_measured_fraction_theta_max 0.772
_diffrn_measurement_details
;
List of Runs (angles in degrees, time in seconds):

  # Type    Start    End  Width  t~exp~   \w     \q     \k     \f   Frames
#--------------------------------------------------------------------------
  1  \w    -20.00  86.00   0.50  102.09    --    4.93  37.00  60.00  212
  2  \w    -15.00  33.00   0.50  102.09    --   -4.53 -99.00 -30.00   96
  3  \w     38.00  88.00   0.50  102.09    --    4.93 179.00-120.00  100
  4  \w    -20.00  86.00   0.50  102.09    --    4.93  37.00 150.00  212
  5  \w    -88.00 -43.00   0.50  102.09    --   -4.53 179.00 150.00   90
;
_diffrn_measurement_device 'four-circle diffractometer'
_diffrn_measurement_device_type 'ROD, Synergy Custom system, Pilatus 200K'
_diffrn_measurement_method '\w scans'
_diffrn_orient_matrix_type 'CrysAlisPro convention (1999,Acta A55,543-557)'
_diffrn_orient_matrix_UB_11 0.0074405000
_diffrn_orient_matrix_UB_12 0.0032963000
_diffrn_orient_matrix_UB_13 -0.0402012000
_diffrn_orient_matrix_UB_21 0.0368311000
_diffrn_orient_matrix_UB_22 0.0468426000
_diffrn_orient_matrix_UB_23 0.0225473000
_diffrn_orient_matrix_UB_31 0.0541163000
_diffrn_orient_matrix_UB_32 -0.0191749000
_diffrn_orient_matrix_UB_33 0.0001468000
_diffrn_radiation_monochromator mirror
_diffrn_radiation_probe x-ray
_diffrn_radiation_type MoK\a
_diffrn_radiation_wavelength 0.71073
_diffrn_reflns_av_R_equivalents 0.1831
_diffrn_reflns_av_unetI/netI 0.3051
_diffrn_reflns_Laue_measured_fraction_full 0.985
_diffrn_reflns_Laue_measured_fraction_max 0.772
_diffrn_reflns_limit_h_max 12
_diffrn_reflns_limit_h_min -14
_diffrn_reflns_limit_k_max 18
_diffrn_reflns_limit_k_min -18
_diffrn_reflns_limit_l_max 22
_diffrn_reflns_limit_l_min -19
_diffrn_reflns_number 24058
_diffrn_reflns_point_group_measured_fraction_full 0.985
_diffrn_reflns_point_group_measured_fraction_max 0.772
_diffrn_reflns_theta_full 25.000
_diffrn_reflns_theta_max 28.625
_diffrn_reflns_theta_min 1.891
_diffrn_source 'Rotating-anode X-ray tube'
_diffrn_source_type 'Rigaku (Mo) X-ray Source'
_exptl_absorpt_coefficient_mu 0.068
_exptl_absorpt_correction_T_max 1.00000
_exptl_absorpt_correction_T_min 0.75601
_exptl_absorpt_correction_type multi-scan
_exptl_absorpt_process_details
;
CrysAlisPro 1.171.40.39a (Rigaku Oxford Diffraction, 2019)
Empirical absorption correction using spherical harmonics,
 implemented in SCALE3 ABSPACK scaling algorithm.
;
_exptl_crystal_colour colourless
_exptl_crystal_colour_primary colourless
_exptl_crystal_density_diffrn 1.184
_exptl_crystal_description block
_exptl_crystal_F_000 977
_exptl_crystal_size_max 0.1
_exptl_crystal_size_mid 0.02
_exptl_crystal_size_min 0.01
_refine_diff_density_max 1.388
_refine_diff_density_min -0.564
_refine_diff_density_rms 0.088
_refine_ls_extinction_method none
_refine_ls_goodness_of_fit_ref 0.959
_refine_ls_hydrogen_treatment constr
_refine_ls_matrix_type full
_refine_ls_number_parameters 685
_refine_ls_number_reflns 10280
_refine_ls_number_restraints 87
_refine_ls_restrained_S_all 0.966
_refine_ls_R_factor_all 0.3183
_refine_ls_R_factor_gt 0.1177
_refine_ls_shift/su_max 0.000
_refine_ls_shift/su_mean 0.000
_refine_ls_structure_factor_coef Fsqd
_refine_ls_weighting_details 'w=1/[\s^2^(Fo^2^)+(0.1925P)^2^] where P=(Fo^2^+2Fc^2^)/3'
_refine_ls_weighting_scheme calc
_refine_ls_wR_factor_gt 0.2859
_refine_ls_wR_factor_ref 0.3871
_reflns_Friedel_coverage 0.000
_reflns_number_gt 3374
_reflns_number_total 10280
_reflns_threshold_expression 'I > 2\s(I)'
_cod_data_source_file d0sc02501a2.cif
_cod_data_source_block 4
_cod_original_cell_volume 2594.1(5)
_cod_original_formula_sum 'C142.50 H106 O2'
_cod_database_code 1558180
_shelx_shelxl_version_number 2018/3
_chemical_oxdiff_formula 'C132 H84'
_shelx_space_group_comment
;
The symmetry employed for this shelxl refinement is uniquely defined
by the following loop, which should always be used as a source of
symmetry information in preference to the above space-group names.
They are only intended as comments.
;
_shelx_estimated_absorpt_t_max 0.999
_shelx_estimated_absorpt_t_min 0.993
_diffrn_oxdiff_digest_frames
;
01c9afa063635abd0be0705a8aaf70d4cb000252589
;
_reflns_odcompleteness_completeness 98.41
_reflns_odcompleteness_iscentric 1
_reflns_odcompleteness_theta 25.01
_olex2_refinement_description
;
1. Fixed Uiso
 At 1.2 times of:
  All C(H) groups, All C(H,H) groups
 At 1.5 times of:
  All C(H,H,H) groups
2. Restrained distances
 C67-C68 = C68-C69 = C69-C70
 1.54 with sigma of 0.01
 O1-C67 = O1-C70
 1.43 with sigma of 0.01
 C71-C72 = C72-C73 = C73-C74 = C74-C75
 1.54 with sigma of 0.01
 C71-C73
 2.54 with sigma of 0.01
 C74-C72
 2.54 with sigma of 0.01
 C73-C75
 2.54 with sigma of 0.01
3. Uiso/Uaniso restraints and constraints
C67 \\sim C68 \\sim C69 \\sim C70: within 2A with sigma of 0.01 and sigma for
terminal atoms of 0.01
Uanis(C67) \\sim Ueq, Uanis(C68) \\sim Ueq, Uanis(C69) \\sim Ueq, Uanis(C70)
\\sim Ueq: with sigma of 0.01 and sigma for terminal atoms of 0.01
Uanis(C75) \\sim Ueq, Uanis(C71) \\sim Ueq: with sigma of 0.02 and sigma for
terminal atoms of 0.02
4. Rigid body (RIGU) restrains
 C71, C72, C73, C74, C75
 with sigma for 1-2 distances of 0.004 and sigma for 1-3 distances of 0.004
5. Others
 Fixed Sof: C75(0.25) H75A(0.25) H75B(0.25) H75C(0.25) C74(0.25) H74A(0.25)
 H74B(0.25) C73(0.25) H73A(0.25) H73B(0.25) C72(0.25) H72A(0.25) H72B(0.25)
 C71(0.25) H71A(0.25) H71B(0.25) H71C(0.25)
6.a Ternary CH refined with riding coordinates:
 C2(H2), C5(H5), C11(H11), C14(H14), C21(H21), C24(H24)
6.b Secondary CH2 refined with riding coordinates:
 C67(H67A,H67B), C68(H68A,H68B), C69(H69A,H69B), C70(H70A,H70B), C74(H74A,
 H74B), C73(H73A,H73B), C72(H72A,H72B)
6.c Me refined with riding coordinates:
 C75(H75A,H75B,H75C), C71(H71A,H71B,H71C)
6.d Aromatic/amide H refined with riding coordinates:
 C7(H7), C8(H8), C17(H17), C18(H18), C28(H28), C29(H29), C32(H32), C33(H33),
 C34(H34), C35(H35), C36(H36), C38(H38), C39(H39), C40(H40), C41(H41), C42(H42),
  C44(H44), C45(H45), C46(H46), C47(H47), C48(H48), C50(H50), C51(H51),
 C52(H52), C53(H53), C54(H54), C56(H56), C57(H57), C58(H58), C59(H59), C60(H60),
  C62(H62), C63(H63), C64(H64), C65(H65), C66(H66)
;
_olex2_submission_special_instructions 'No special instructions were received'
_oxdiff_exptl_absorpt_empirical_details
;
Empirical correction (ABSPACK) includes:
- Absorption correction using spherical harmonics
- Frame scaling
;
_oxdiff_exptl_absorpt_empirical_full_max 1.974
_oxdiff_exptl_absorpt_empirical_full_min 0.478

loop_
_space_group_symop_operation_xyz
'x, y, z'
'-x, -y, -z'

loop_
_atom_site_label
_atom_site_type_symbol
_atom_site_fract_x
_atom_site_fract_y
_atom_site_fract_z
_atom_site_U_iso_or_equiv
_atom_site_adp_type
_atom_site_occupancy
_atom_site_site_symmetry_order
_atom_site_calc_flag
_atom_site_refinement_flags_posn
_atom_site_refinement_flags_adp
_atom_site_refinement_flags_occupancy
_atom_site_disorder_assembly
_atom_site_disorder_group
C1 C 0.5241(6) 0.1995(5) 0.7532(5) 0.0402(17) Uani 1 1 d . . . . .
C2 C 0.4894(6) 0.1379(5) 0.8053(5) 0.0436(18) Uani 1 1 d . . . . .
H2 H 0.400556 0.131670 0.812912 0.052 Uiso 1 1 calc R . . . .
C3 C 0.5805(7) 0.1766(5) 0.8919(5) 0.0459(18) Uani 1 1 d . . . . .
C4 C 0.7007(6) 0.1872(5) 0.8841(5) 0.0457(18) Uani 1 1 d . . . . .
C5 C 0.7176(6) 0.1536(5) 0.7887(5) 0.0418(18) Uani 1 1 d . . . . .
H5 H 0.807207 0.160286 0.782949 0.050 Uiso 1 1 calc R . . . .
C6 C 0.6511(6) 0.2094(5) 0.7464(5) 0.0405(17) Uani 1 1 d . . . . .
C7 C 0.7003(6) 0.2559(5) 0.6975(5) 0.0460(19) Uani 1 1 d . . . . .
H7 H 0.786225 0.263072 0.694422 0.055 Uiso 1 1 calc R . . . .
C8 C 0.6231(6) 0.2925(5) 0.6523(5) 0.0412(17) Uani 1 1 d . . . . .
H8 H 0.655804 0.324408 0.618069 0.049 Uiso 1 1 calc R . . . .
C9 C 0.4994(6) 0.2815(5) 0.6585(5) 0.0393(17) Uani 1 1 d . . . . .
C10 C 0.4504(6) 0.2358(5) 0.7099(5) 0.0401(17) Uani 1 1 d . . . . .
C11 C 0.3079(6) 0.2221(5) 0.6974(5) 0.0395(17) Uani 1 1 d . . . . .
H11 H 0.271139 0.190304 0.734081 0.047 Uiso 1 1 calc R . . . .
C12 C 0.2769(6) 0.3217(5) 0.7172(5) 0.0437(18) Uani 1 1 d . . . . .
C13 C 0.3253(6) 0.3654(5) 0.6684(5) 0.0435(18) Uani 1 1 d . . . . .
C14 C 0.3994(6) 0.3058(5) 0.6044(5) 0.0417(17) Uani 1 1 d . . . . .
H14 H 0.435230 0.339018 0.568434 0.050 Uiso 1 1 calc R . . . .
C15 C 0.3124(5) 0.2101(5) 0.5495(5) 0.0351(16) Uani 1 1 d . . . . .
C16 C 0.2620(6) 0.1639(5) 0.6014(5) 0.0405(17) Uani 1 1 d . . . . .
C17 C 0.1828(6) 0.0761(5) 0.5643(5) 0.0419(18) Uani 1 1 d . . . . .
H17 H 0.148337 0.046823 0.599860 0.050 Uiso 1 1 calc R . . . .
C18 C 0.1529(6) 0.0297(5) 0.4735(5) 0.0442(18) Uani 1 1 d . . . . .
H18 H 0.099341 -0.031805 0.447024 0.053 Uiso 1 1 calc R . . . .
C19 C 0.2030(6) 0.0751(5) 0.4223(5) 0.0404(18) Uani 1 1 d . . . . .
C20 C 0.2841(5) 0.1639(5) 0.4616(5) 0.0359(17) Uani 1 1 d . . . . .
C21 C 0.3328(6) 0.1962(5) 0.3932(5) 0.0416(18) Uani 1 1 d . . . . .
H21 H 0.390486 0.260399 0.419678 0.050 Uiso 1 1 calc R . . . .
C22 C 0.2187(6) 0.1938(5) 0.3301(5) 0.0459(19) Uani 1 1 d . . . . .
C23 C 0.1408(6) 0.1065(5) 0.2919(5) 0.0408(18) Uani 1 1 d . . . . .
C24 C 0.1831(5) 0.0332(5) 0.3247(5) 0.0377(17) Uani 1 1 d . . . . .
H24 H 0.124894 -0.030775 0.298231 0.045 Uiso 1 1 calc R . . . .
C25 C 0.6466(6) 0.0513(5) 0.7434(5) 0.0385(17) Uani 1 1 d . . . . .
C26 C 0.6862(6) -0.0293(5) 0.6963(4) 0.0367(16) Uani 1 1 d . . . . .
C27 C 0.6042(6) -0.1174(5) 0.6598(5) 0.0378(17) Uani 1 1 d . . . . .
C28 C 0.4827(6) -0.1275(5) 0.6672(5) 0.0430(18) Uani 1 1 d . . . . .
H28 H 0.427639 -0.188350 0.640835 0.052 Uiso 1 1 calc R . . . .
C29 C 0.4403(6) -0.0461(5) 0.7148(5) 0.0422(18) Uani 1 1 d . . . . .
H29 H 0.355344 -0.051239 0.720402 0.051 Uiso 1 1 calc R . . . .
C30 C 0.5212(6) 0.0415(5) 0.7534(5) 0.0403(17) Uani 1 1 d . . . . .
C31 C 0.8115(6) 0.2224(5) 0.9530(5) 0.0478(19) Uani 1 1 d . . . . .
C32 C 0.8180(7) 0.3000(6) 1.0319(5) 0.053(2) Uani 1 1 d . . . . .
H32 H 0.749699 0.330609 1.041510 0.063 Uiso 1 1 calc R . . . .
C33 C 0.9219(8) 0.3319(6) 1.0949(5) 0.059(2) Uani 1 1 d . . . . .
H33 H 0.923608 0.383215 1.148462 0.071 Uiso 1 1 calc R . . . .
C34 C 1.0239(7) 0.2913(6) 1.0825(6) 0.062(2) Uani 1 1 d . . . . .
H34 H 1.096171 0.314559 1.126225 0.075 Uiso 1 1 calc R . . . .
C35 C 1.0186(8) 0.2166(7) 1.0054(6) 0.070(2) Uani 1 1 d . . . . .
H35 H 1.088037 0.187185 0.996650 0.083 Uiso 1 1 calc R . . . .
C36 C 0.9157(7) 0.1821(6) 0.9395(6) 0.062(2) Uani 1 1 d . . . . .
H36 H 0.916013 0.131695 0.885820 0.074 Uiso 1 1 calc R . . . .
C37 C 0.5297(6) 0.1819(5) 0.9712(5) 0.0490(19) Uani 1 1 d . . . . .
C38 C 0.4365(7) 0.2305(6) 0.9978(6) 0.067(2) Uani 1 1 d . . . . .
H38 H 0.406724 0.265285 0.966461 0.080 Uiso 1 1 calc R . . . .
C39 C 0.3852(8) 0.2291(7) 1.0704(6) 0.077(3) Uani 1 1 d . . . . .
H39 H 0.322218 0.263398 1.088774 0.093 Uiso 1 1 calc R . . . .
C40 C 0.4282(8) 0.1763(7) 1.1153(6) 0.074(3) Uani 1 1 d . . . . .
H40 H 0.393163 0.173614 1.163770 0.089 Uiso 1 1 calc R . . . .
C41 C 0.5204(8) 0.1288(6) 1.0896(6) 0.068(2) Uani 1 1 d . . . . .
H41 H 0.550596 0.094105 1.120748 0.082 Uiso 1 1 calc R . . . .
C42 C 0.5688(8) 0.1311(6) 1.0198(6) 0.062(2) Uani 1 1 d . . . . .
H42 H 0.632140 0.096767 1.002707 0.075 Uiso 1 1 calc R . . . .
C43 C 0.1888(7) 0.3507(5) 0.7781(5) 0.0487(19) Uani 1 1 d . . . . .
C44 C 0.0861(7) 0.3836(6) 0.7573(6) 0.062(2) Uani 1 1 d . . . . .
H44 H 0.071991 0.390091 0.703329 0.074 Uiso 1 1 calc R . . . .
C45 C 0.0033(8) 0.4073(6) 0.8141(7) 0.077(3) Uani 1 1 d . . . . .
H45 H -0.068408 0.427942 0.798148 0.093 Uiso 1 1 calc R . . . .
C46 C 0.0246(11) 0.4010(7) 0.8923(8) 0.094(4) Uani 1 1 d . . . . .
H46 H -0.030334 0.419205 0.932348 0.113 Uiso 1 1 calc R . . . .
C47 C 0.1259(13) 0.3683(9) 0.9128(8) 0.120(5) Uani 1 1 d . . . . .
H47 H 0.140011 0.362024 0.966867 0.144 Uiso 1 1 calc R . . . .
C48 C 0.2072(11) 0.3443(8) 0.8568(7) 0.101(4) Uani 1 1 d . . . . .
H48 H 0.277901 0.322809 0.872995 0.122 Uiso 1 1 calc R . . . .
C49 C 0.3161(6) 0.4603(5) 0.6705(5) 0.0450(18) Uani 1 1 d . . . . .
C50 C 0.3005(6) 0.4749(5) 0.5936(5) 0.052(2) Uani 1 1 d . . . . .
H50 H 0.298249 0.423822 0.539748 0.062 Uiso 1 1 calc R . . . .
C51 C 0.2881(7) 0.5654(7) 0.5955(7) 0.072(3) Uani 1 1 d . . . . .
H51 H 0.279263 0.575256 0.542978 0.086 Uiso 1 1 calc R . . . .
C52 C 0.2888(8) 0.6388(6) 0.6724(8) 0.078(3) Uani 1 1 d . . . . .
H52 H 0.276913 0.698732 0.672943 0.094 Uiso 1 1 calc R . . . .
C53 C 0.3069(8) 0.6256(6) 0.7502(7) 0.072(3) Uani 1 1 d . . . . .
H53 H 0.310379 0.677010 0.804059 0.086 Uiso 1 1 calc R . . . .
C54 C 0.3196(6) 0.5377(5) 0.7482(5) 0.051(2) Uani 1 1 d . . . . .
H54 H 0.331265 0.529145 0.801313 0.061 Uiso 1 1 calc R . . . .
C55 C 0.2082(7) 0.2855(5) 0.3209(5) 0.0465(19) Uani 1 1 d . . . . .
C56 C 0.0945(7) 0.3122(5) 0.3171(5) 0.052(2) Uani 1 1 d . . . . .
H56 H 0.021317 0.269915 0.315912 0.063 Uiso 1 1 calc R . . . .
C57 C 0.0876(8) 0.3998(6) 0.3148(6) 0.063(2) Uani 1 1 d . . . . .
H57 H 0.010019 0.418690 0.314494 0.076 Uiso 1 1 calc R . . . .
C58 C 0.1916(8) 0.4597(5) 0.3131(6) 0.064(2) Uani 1 1 d . . . . .
H58 H 0.185940 0.520009 0.311706 0.077 Uiso 1 1 calc R . . . .
C59 C 0.3035(8) 0.4332(6) 0.3135(6) 0.063(2) Uani 1 1 d . . . . .
H59 H 0.375228 0.474005 0.310445 0.075 Uiso 1 1 calc R . . . .
C60 C 0.3118(7) 0.3463(6) 0.3183(5) 0.057(2) Uani 1 1 d . . . . .
H60 H 0.389979 0.328547 0.319889 0.068 Uiso 1 1 calc R . . . .
C61 C 0.0309(6) 0.0747(5) 0.2259(5) 0.0482(19) Uani 1 1 d . . . . .
C62 C 0.0206(10) 0.1002(7) 0.1557(7) 0.096(4) Uani 1 1 d . . . . .
H62 H 0.087359 0.143329 0.150169 0.115 Uiso 1 1 calc R . . . .
C63 C -0.0886(14) 0.0629(9) 0.0917(8) 0.122(5) Uani 1 1 d . . . . .
H63 H -0.095434 0.084734 0.045896 0.146 Uiso 1 1 calc R . . . .
C64 C -0.1803(9) -0.0007(8) 0.0937(8) 0.085(3) Uani 1 1 d . . . . .
H64 H -0.252758 -0.024272 0.050127 0.102 Uiso 1 1 calc R . . . .
C65 C -0.1710(8) -0.0325(9) 0.1582(7) 0.090(3) Uani 1 1 d . . . . .
H65 H -0.234363 -0.081840 0.158249 0.108 Uiso 1 1 calc R . . . .
C66 C -0.0687(7) 0.0073(8) 0.2245(6) 0.084(3) Uani 1 1 d . . . . .
H66 H -0.066896 -0.012844 0.271469 0.100 Uiso 1 1 calc R . . . .
O1 O 0.1796(6) 0.6980(5) 0.4879(6) 0.127(3) Uani 1 1 d D . . . .
C67 C 0.0582(7) 0.6479(6) 0.4823(7) 0.078(2) Uani 1 1 d D U . . .
H67A H 0.056059 0.623147 0.528773 0.093 Uiso 1 1 calc R . . . .
H67B H 0.031057 0.593232 0.425343 0.093 Uiso 1 1 calc R . . . .
C68 C -0.0268(7) 0.7189(5) 0.4927(6) 0.070(2) Uani 1 1 d D U . . .
H68A H -0.075938 0.708233 0.436055 0.084 Uiso 1 1 calc R . . . .
H68B H -0.083945 0.714574 0.533162 0.084 Uiso 1 1 calc R . . . .
C69 C 0.0643(8) 0.8138(7) 0.5296(9) 0.114(3) Uani 1 1 d D U . . .
H69A H 0.037991 0.856501 0.502576 0.137 Uiso 1 1 calc R . . . .
H69B H 0.067418 0.844766 0.593052 0.137 Uiso 1 1 calc R . . . .
C70 C 0.1866(8) 0.7972(6) 0.5117(8) 0.091(3) Uani 1 1 d D U . . .
H70A H 0.207423 0.816090 0.463756 0.110 Uiso 1 1 calc R . . . .
H70B H 0.251044 0.834696 0.563935 0.110 Uiso 1 1 calc R . . . .
C75 C 0.345(4) 0.554(3) 1.045(3) 0.144(16) Uani 0.25 1 d D U P A -1
H75A H 0.302514 0.583788 1.093573 0.215 Uiso 0.25 1 calc R . P A -1
H75B H 0.366435 0.597492 1.016810 0.215 Uiso 0.25 1 calc R . P A -1
H75C H 0.289300 0.494580 1.003362 0.215 Uiso 0.25 1 calc R . P A -1
C74 C 0.462(3) 0.530(3) 1.0803(17) 0.122(15) Uani 0.25 1 d D U P A -1
H74A H 0.440071 0.486987 1.110197 0.147 Uiso 0.25 1 calc R . P A -1
H74B H 0.517199 0.589888 1.123644 0.147 Uiso 0.25 1 calc R . P A -1
C73 C 0.534(3) 0.483(2) 1.008(2) 0.083(10) Uani 0.25 1 d D U P A -1
H73A H 0.617214 0.481599 1.035283 0.099 Uiso 0.25 1 calc R . P A -1
H73B H 0.489327 0.415528 0.974446 0.099 Uiso 0.25 1 calc R . P A -1
C72 C 0.548(5) 0.535(2) 0.947(2) 0.113(14) Uani 0.25 1 d D U P A -1
H72A H 0.593285 0.601636 0.980771 0.135 Uiso 0.25 1 calc R . P A -1
H72B H 0.465017 0.535831 0.920119 0.135 Uiso 0.25 1 calc R . P A -1
C71 C 0.619(4) 0.486(3) 0.875(2) 0.124(15) Uani 0.25 1 d D U P A -1
H71A H 0.627105 0.520643 0.837201 0.186 Uiso 0.25 1 calc R . P A -1
H71B H 0.702453 0.485487 0.901750 0.186 Uiso 0.25 1 calc R . P A -1
H71C H 0.574286 0.419734 0.841146 0.186 Uiso 0.25 1 calc R . P A -1

loop_
_atom_site_aniso_label
_atom_site_aniso_U_11
_atom_site_aniso_U_22
_atom_site_aniso_U_33
_atom_site_aniso_U_23
_atom_site_aniso_U_13
_atom_site_aniso_U_12
C1 0.038(4) 0.040(4) 0.046(5) 0.020(4) 0.008(3) 0.009(3)
C2 0.033(3) 0.051(5) 0.055(5) 0.027(4) 0.013(4) 0.013(3)
C3 0.059(5) 0.042(4) 0.042(5) 0.018(4) 0.016(4) 0.017(4)
C4 0.051(4) 0.042(4) 0.047(5) 0.018(4) 0.012(4) 0.015(4)
C5 0.037(4) 0.048(5) 0.046(5) 0.024(4) 0.011(3) 0.012(3)
C6 0.039(4) 0.037(4) 0.051(5) 0.022(4) 0.011(3) 0.008(3)
C7 0.036(4) 0.045(5) 0.055(5) 0.018(4) 0.008(4) 0.005(3)
C8 0.042(4) 0.037(4) 0.042(5) 0.014(4) 0.011(3) 0.002(3)
C9 0.052(4) 0.025(4) 0.038(4) 0.011(3) 0.003(3) 0.005(3)
C10 0.045(4) 0.038(4) 0.038(4) 0.013(4) 0.014(3) 0.013(3)
C11 0.042(4) 0.036(4) 0.047(5) 0.022(4) 0.015(4) 0.008(3)
C12 0.050(4) 0.044(4) 0.045(5) 0.020(4) 0.018(4) 0.020(3)
C13 0.041(4) 0.042(4) 0.061(5) 0.031(4) 0.016(4) 0.014(3)
C14 0.050(4) 0.036(4) 0.045(5) 0.019(4) 0.014(4) 0.012(3)
C15 0.035(3) 0.031(4) 0.044(5) 0.019(4) 0.009(3) 0.010(3)
C16 0.037(4) 0.035(4) 0.054(5) 0.022(4) 0.008(4) 0.010(3)
C17 0.037(4) 0.045(5) 0.055(5) 0.031(4) 0.015(4) 0.008(3)
C18 0.032(4) 0.039(4) 0.061(6) 0.020(4) 0.008(4) 0.007(3)
C19 0.033(3) 0.039(4) 0.058(5) 0.026(4) 0.014(4) 0.009(3)
C20 0.034(3) 0.038(4) 0.045(5) 0.024(4) 0.011(3) 0.013(3)
C21 0.038(4) 0.036(4) 0.054(5) 0.023(4) 0.008(4) 0.003(3)
C22 0.047(4) 0.046(5) 0.057(5) 0.026(4) 0.018(4) 0.020(4)
C23 0.042(4) 0.047(5) 0.038(5) 0.020(4) 0.008(4) 0.015(4)
C24 0.032(3) 0.039(4) 0.045(5) 0.020(4) 0.007(3) 0.006(3)
C25 0.041(4) 0.037(4) 0.042(5) 0.023(4) 0.005(3) 0.006(3)
C26 0.035(3) 0.042(4) 0.038(4) 0.018(4) 0.008(3) 0.013(3)
C27 0.033(3) 0.036(4) 0.049(5) 0.023(4) 0.007(3) 0.007(3)
C28 0.043(4) 0.042(4) 0.057(5) 0.031(4) 0.019(4) 0.011(3)
C29 0.039(4) 0.042(5) 0.051(5) 0.023(4) 0.018(4) 0.007(4)
C30 0.038(4) 0.042(4) 0.050(5) 0.023(4) 0.015(3) 0.017(3)
C31 0.050(4) 0.046(5) 0.044(5) 0.015(4) 0.006(4) 0.006(4)
C32 0.058(5) 0.052(5) 0.042(5) 0.010(4) 0.006(4) 0.016(4)
C33 0.075(6) 0.057(5) 0.038(5) 0.011(4) 0.009(5) 0.012(5)
C34 0.053(5) 0.077(6) 0.050(6) 0.021(5) -0.003(4) 0.011(5)
C35 0.056(5) 0.090(7) 0.057(6) 0.019(6) 0.003(5) 0.030(5)
C36 0.061(5) 0.066(6) 0.053(6) 0.015(5) 0.008(5) 0.023(4)
C37 0.052(4) 0.040(4) 0.048(5) 0.012(4) 0.008(4) 0.006(4)
C38 0.060(5) 0.073(6) 0.069(6) 0.025(5) 0.024(5) 0.017(5)
C39 0.058(5) 0.101(8) 0.069(7) 0.025(6) 0.023(5) 0.018(5)
C40 0.078(6) 0.086(7) 0.052(6) 0.026(6) 0.014(5) 0.003(5)
C41 0.079(6) 0.062(6) 0.066(7) 0.027(5) 0.021(5) 0.011(5)
C42 0.074(5) 0.064(6) 0.057(6) 0.032(5) 0.017(5) 0.013(4)
C43 0.057(5) 0.035(4) 0.051(5) 0.013(4) 0.018(4) 0.008(4)
C44 0.055(5) 0.058(5) 0.062(6) 0.012(5) 0.001(4) 0.017(4)
C45 0.057(5) 0.063(6) 0.082(8) -0.006(6) 0.026(5) 0.005(4)
C46 0.109(8) 0.074(7) 0.105(10) 0.025(7) 0.076(8) 0.021(6)
C47 0.192(13) 0.133(11) 0.105(10) 0.082(9) 0.096(10) 0.095(10)
C48 0.147(9) 0.134(10) 0.088(8) 0.080(8) 0.072(8) 0.087(8)
C49 0.047(4) 0.039(5) 0.050(5) 0.018(4) 0.011(4) 0.011(3)
C50 0.054(4) 0.043(5) 0.064(6) 0.024(4) 0.015(4) 0.014(4)
C51 0.056(5) 0.083(7) 0.117(9) 0.076(7) 0.036(5) 0.023(5)
C52 0.090(6) 0.039(5) 0.126(10) 0.040(7) 0.055(7) 0.027(5)
C53 0.079(6) 0.048(6) 0.092(8) 0.027(6) 0.034(6) 0.013(5)
C54 0.052(4) 0.043(5) 0.056(6) 0.020(4) 0.012(4) 0.005(4)
C55 0.055(4) 0.049(5) 0.047(5) 0.026(4) 0.016(4) 0.022(4)
C56 0.055(4) 0.042(5) 0.069(6) 0.030(4) 0.009(4) 0.015(4)
C57 0.070(5) 0.050(5) 0.062(6) 0.015(5) -0.001(5) 0.021(5)
C58 0.085(6) 0.029(4) 0.076(7) 0.024(5) -0.005(5) 0.010(5)
C59 0.062(5) 0.053(5) 0.087(7) 0.045(5) 0.013(5) 0.009(4)
C60 0.062(5) 0.053(5) 0.072(6) 0.041(5) 0.015(4) 0.016(4)
C61 0.043(4) 0.053(5) 0.052(5) 0.021(4) 0.007(4) 0.019(4)
C62 0.115(8) 0.069(7) 0.089(8) 0.043(7) -0.031(7) -0.021(6)
C63 0.174(12) 0.088(8) 0.081(9) 0.039(8) -0.056(9) 0.001(9)
C64 0.071(6) 0.075(8) 0.096(9) 0.027(7) -0.013(6) 0.015(6)
C65 0.049(5) 0.123(9) 0.084(8) 0.033(8) 0.003(6) 0.008(6)
C66 0.046(5) 0.132(9) 0.069(7) 0.037(7) 0.015(5) 0.012(6)
O1 0.108(5) 0.130(6) 0.238(10) 0.135(7) 0.110(6) 0.082(5)
C67 0.083(5) 0.070(5) 0.088(5) 0.032(4) 0.030(4) 0.027(4)
C68 0.063(4) 0.070(4) 0.087(5) 0.039(4) 0.012(4) 0.022(3)
C69 0.090(5) 0.093(5) 0.149(6) 0.035(5) 0.024(5) 0.021(4)
C70 0.070(5) 0.094(6) 0.120(6) 0.048(5) 0.021(5) 0.026(4)
C75 0.18(2) 0.08(2) 0.17(3) 0.048(17) 0.002(16) 0.044(17)
C74 0.08(2) 0.14(4) 0.09(3) 0.01(3) -0.021(19) -0.03(2)
C73 0.09(3) 0.04(2) 0.08(2) 0.016(18) -0.02(2) -0.043(16)
C72 0.18(4) 0.07(3) 0.06(2) 0.01(2) -0.02(2) -0.01(3)
C71 0.12(2) 0.13(2) 0.098(19) 0.042(16) 0.008(16) -0.023(16)

loop_
_atom_type_symbol
_atom_type_description
_atom_type_scat_dispersion_real
_atom_type_scat_dispersion_imag
_atom_type_scat_source
C C 0.0033 0.0016 'International Tables Vol C Tables 4.2.6.8 and 6.1.1.4'
H H 0.0000 0.0000 'International Tables Vol C Tables 4.2.6.8 and 6.1.1.4'
O O 0.0106 0.0060 'International Tables Vol C Tables 4.2.6.8 and 6.1.1.4'

loop_
_geom_angle_atom_site_label_1
_geom_angle_atom_site_label_2
_geom_angle_atom_site_label_3
_geom_angle
_geom_angle_site_symmetry_1
_geom_angle_site_symmetry_3
_geom_angle_publ_flag
C6 C1 C2 111.2(5) . . ?
C10 C1 C2 129.7(6) . . ?
C10 C1 C6 118.8(6) . . ?
C3 C2 C1 109.6(5) . . ?
C3 C2 C30 103.9(5) . . ?
C30 C2 C1 104.1(5) . . ?
C4 C3 C2 114.4(6) . . ?
C4 C3 C37 126.6(7) . . ?
C37 C3 C2 118.1(6) . . ?
C3 C4 C5 112.2(6) . . ?
C3 C4 C31 128.7(7) . . ?
C31 C4 C5 119.1(6) . . ?
C6 C5 C4 108.4(5) . . ?
C25 C5 C4 106.9(5) . . ?
C25 C5 C6 105.0(5) . . ?
C1 C6 C5 112.5(5) . . ?
C7 C6 C1 121.0(6) . . ?
C7 C6 C5 126.0(6) . . ?
C6 C7 C8 119.7(6) . . ?
C9 C8 C7 118.9(6) . . ?
C8 C9 C10 121.1(6) . . ?
C8 C9 C14 125.4(6) . . ?
C10 C9 C14 113.2(6) . . ?
C1 C10 C9 120.4(6) . . ?
C1 C10 C11 128.0(6) . . ?
C9 C10 C11 110.9(6) . . ?
C10 C11 C12 107.4(5) . . ?
C16 C11 C10 105.4(5) . . ?
C16 C11 C12 106.8(5) . . ?
C13 C12 C11 113.2(6) . . ?
C13 C12 C43 129.0(6) . . ?
C43 C12 C11 117.4(6) . . ?
C12 C13 C14 113.3(6) . . ?
C12 C13 C49 127.9(7) . . ?
C49 C13 C14 118.8(6) . . ?
C9 C14 C13 106.9(6) . . ?
C15 C14 C9 104.5(5) . . ?
C15 C14 C13 106.8(5) . . ?
C16 C15 C14 112.1(6) . . ?
C20 C15 C14 129.2(6) . . ?
C20 C15 C16 118.7(6) . . ?
C15 C16 C11 112.1(6) . . ?
C17 C16 C11 126.7(6) . . ?
C17 C16 C15 121.1(7) . . ?
C16 C17 C18 119.7(6) . . ?
C19 C18 C17 119.1(7) . . ?
C18 C19 C24 125.3(6) . . ?
C20 C19 C18 120.1(7) . . ?
C20 C19 C24 114.5(6) . . ?
C15 C20 C19 121.2(6) . . ?
C15 C20 C21 128.1(6) . . ?
C19 C20 C21 110.7(6) . . ?
C20 C21 C22 107.5(5) . . ?
C20 C21 C27 105.6(5) . 2_656 ?
C27 C21 C22 106.0(6) 2_656 . ?
C23 C22 C21 113.3(6) . . ?
C23 C22 C55 129.5(7) . . ?
C55 C22 C21 117.2(6) . . ?
C22 C23 C24 112.2(6) . . ?
C22 C23 C61 129.6(6) . . ?
C61 C23 C24 118.2(6) . . ?
C19 C24 C23 108.5(5) . . ?
C19 C24 C26 104.2(5) . 2_656 ?
C26 C24 C23 105.1(5) 2_656 . ?
C26 C25 C5 129.9(6) . . ?
C26 C25 C30 118.0(6) . . ?
C30 C25 C5 112.0(6) . . ?
C25 C26 C24 126.0(6) . 2_656 ?
C25 C26 C27 120.4(6) . . ?
C27 C26 C24 113.5(6) . 2_656 ?
C26 C27 C21 111.3(5) . 2_656 ?
C28 C27 C21 126.4(6) . 2_656 ?
C28 C27 C26 122.1(6) . . ?
C27 C28 C29 118.3(7) . . ?
C30 C29 C28 120.3(6) . . ?
C25 C30 C2 112.2(6) . . ?
C29 C30 C2 126.9(6) . . ?
C29 C30 C25 120.8(6) . . ?
C32 C31 C4 121.4(7) . . ?
C36 C31 C4 120.4(7) . . ?
C36 C31 C32 118.2(7) . . ?
C33 C32 C31 120.5(7) . . ?
C32 C33 C34 121.5(8) . . ?
C35 C34 C33 118.2(7) . . ?
C34 C35 C36 122.4(8) . . ?
C35 C36 C31 119.2(8) . . ?
C38 C37 C3 122.6(7) . . ?
C38 C37 C42 116.8(7) . . ?
C42 C37 C3 120.5(7) . . ?
C37 C38 C39 121.0(8) . . ?
C40 C39 C38 119.1(8) . . ?
C41 C40 C39 120.0(8) . . ?
C42 C41 C40 120.1(8) . . ?
C41 C42 C37 123.0(8) . . ?
C44 C43 C12 122.1(7) . . ?
C48 C43 C12 120.1(7) . . ?
C48 C43 C44 117.8(8) . . ?
C43 C44 C45 120.9(9) . . ?
C46 C45 C44 120.0(9) . . ?
C45 C46 C47 119.1(9) . . ?
C48 C47 C46 121.0(10) . . ?
C43 C48 C47 121.1(10) . . ?
C50 C49 C13 120.2(7) . . ?
C50 C49 C54 117.9(7) . . ?
C54 C49 C13 121.9(7) . . ?
C49 C50 C51 120.1(8) . . ?
C52 C51 C50 120.5(9) . . ?
C51 C52 C53 119.8(8) . . ?
C54 C53 C52 119.5(9) . . ?
C53 C54 C49 122.2(8) . . ?
C56 C55 C22 120.8(6) . . ?
C60 C55 C22 120.7(6) . . ?
C60 C55 C56 118.5(6) . . ?
C57 C56 C55 120.2(7) . . ?
C58 C57 C56 120.4(7) . . ?
C59 C58 C57 120.3(7) . . ?
C58 C59 C60 119.5(7) . . ?
C55 C60 C59 121.0(7) . . ?
C62 C61 C23 124.0(7) . . ?
C62 C61 C66 114.5(8) . . ?
C66 C61 C23 121.2(7) . . ?
C61 C62 C63 120.7(10) . . ?
C64 C63 C62 122.1(10) . . ?
C63 C64 C65 119.3(10) . . ?
C64 C65 C66 119.6(10) . . ?
C61 C66 C65 123.5(9) . . ?
C70 O1 C67 112.3(6) . . ?
O1 C67 C68 106.8(6) . . ?
C69 C68 C67 102.5(6) . . ?
C70 C69 C68 108.6(8) . . ?
O1 C70 C69 106.2(7) . . ?
C75 C74 C73 112.5(10) . . ?
C72 C73 C74 112.2(10) . . ?
C73 C72 C71 111.5(10) . . ?

loop_
_geom_bond_atom_site_label_1
_geom_bond_atom_site_label_2
_geom_bond_distance
_geom_bond_site_symmetry_2
_geom_bond_publ_flag
C1 C2 1.545(9) . ?
C1 C6 1.412(8) . ?
C1 C10 1.354(9) . ?
C2 C3 1.536(10) . ?
C2 C30 1.537(10) . ?
C3 C4 1.342(9) . ?
C3 C37 1.482(10) . ?
C4 C5 1.537(10) . ?
C4 C31 1.474(10) . ?
C5 C6 1.527(9) . ?
C5 C25 1.509(10) . ?
C6 C7 1.376(9) . ?
C7 C8 1.402(9) . ?
C8 C9 1.374(9) . ?
C9 C10 1.404(9) . ?
C9 C14 1.539(9) . ?
C10 C11 1.541(9) . ?
C11 C12 1.548(9) . ?
C11 C16 1.512(10) . ?
C12 C13 1.344(9) . ?
C12 C43 1.487(10) . ?
C13 C14 1.539(9) . ?
C13 C49 1.469(9) . ?
C14 C15 1.521(10) . ?
C15 C16 1.420(9) . ?
C15 C20 1.360(9) . ?
C16 C17 1.368(9) . ?
C17 C18 1.403(10) . ?
C18 C19 1.401(9) . ?
C19 C20 1.390(9) . ?
C19 C24 1.504(10) . ?
C20 C21 1.526(9) . ?
C21 C22 1.551(9) . ?
C21 C27 1.534(9) 2_656 ?
C22 C23 1.358(10) . ?
C22 C55 1.498(9) . ?
C23 C24 1.542(9) . ?
C23 C61 1.442(10) . ?
C24 C26 1.531(8) 2_656 ?
C25 C26 1.371(9) . ?
C25 C30 1.408(8) . ?
C26 C27 1.386(9) . ?
C27 C28 1.355(8) . ?
C28 C29 1.399(9) . ?
C29 C30 1.376(10) . ?
C31 C32 1.405(10) . ?
C31 C36 1.395(10) . ?
C32 C33 1.369(10) . ?
C33 C34 1.374(10) . ?
C34 C35 1.367(11) . ?
C35 C36 1.386(11) . ?
C37 C38 1.385(10) . ?
C37 C42 1.406(10) . ?
C38 C39 1.407(11) . ?
C39 C40 1.401(12) . ?
C40 C41 1.364(12) . ?
C41 C42 1.351(11) . ?
C43 C44 1.380(10) . ?
C43 C48 1.361(11) . ?
C44 C45 1.385(12) . ?
C45 C46 1.355(14) . ?
C46 C47 1.365(14) . ?
C47 C48 1.364(13) . ?
C49 C50 1.391(10) . ?
C49 C54 1.397(10) . ?
C50 C51 1.412(11) . ?
C51 C52 1.366(13) . ?
C52 C53 1.398(13) . ?
C53 C54 1.372(11) . ?
C55 C56 1.388(9) . ?
C55 C60 1.378(10) . ?
C56 C57 1.379(10) . ?
C57 C58 1.368(11) . ?
C58 C59 1.366(10) . ?
C59 C60 1.388(10) . ?
C61 C62 1.376(11) . ?
C61 C66 1.383(11) . ?
C62 C63 1.415(14) . ?
C63 C64 1.308(14) . ?
C64 C65 1.347(13) . ?
C65 C66 1.383(13) . ?
O1 C67 1.417(7) . ?
O1 C70 1.416(8) . ?
C67 C68 1.528(7) . ?
C68 C69 1.506(8) . ?
C69 C70 1.459(8) . ?
C75 C74 1.525(10) . ?
C74 C73 1.534(10) . ?
C73 C72 1.531(10) . ?
C72 C71 1.537(10) . ?

loop_
_geom_torsion_atom_site_label_1
_geom_torsion_atom_site_label_2
_geom_torsion_atom_site_label_3
_geom_torsion_atom_site_label_4
_geom_torsion
_geom_torsion_site_symmetry_1
_geom_torsion_site_symmetry_2
_geom_torsion_site_symmetry_3
_geom_torsion_site_symmetry_4
_geom_torsion_publ_flag
C1 C2 C3 C4 -52.4(8) . . . . ?
C1 C2 C3 C37 138.1(6) . . . . ?
C1 C2 C30 C25 57.4(7) . . . . ?
C1 C2 C30 C29 -118.7(7) . . . . ?
C1 C6 C7 C8 -1.2(11) . . . . ?
C1 C10 C11 C12 133.6(7) . . . . ?
C1 C10 C11 C16 -112.8(8) . . . . ?
C2 C1 C6 C5 2.4(8) . . . . ?
C2 C1 C6 C7 175.4(7) . . . . ?
C2 C1 C10 C9 -173.0(7) . . . . ?
C2 C1 C10 C11 -2.7(12) . . . . ?
C2 C3 C4 C5 -2.4(8) . . . . ?
C2 C3 C4 C31 179.8(7) . . . . ?
C2 C3 C37 C38 -55.3(10) . . . . ?
C2 C3 C37 C42 120.0(8) . . . . ?
C3 C2 C30 C25 -57.3(7) . . . . ?
C3 C2 C30 C29 126.5(7) . . . . ?
C3 C4 C5 C6 57.0(8) . . . . ?
C3 C4 C5 C25 -55.7(7) . . . . ?
C3 C4 C31 C32 -40.4(11) . . . . ?
C3 C4 C31 C36 142.9(8) . . . . ?
C3 C37 C38 C39 176.0(8) . . . . ?
C3 C37 C42 C41 -176.0(8) . . . . ?
C4 C3 C37 C38 136.5(8) . . . . ?
C4 C3 C37 C42 -48.2(11) . . . . ?
C4 C5 C6 C1 -56.6(8) . . . . ?
C4 C5 C6 C7 130.8(8) . . . . ?
C4 C5 C25 C26 -124.5(7) . . . . ?
C4 C5 C25 C30 55.3(7) . . . . ?
C4 C31 C32 C33 -179.7(7) . . . . ?
C4 C31 C36 C35 180.0(7) . . . . ?
C5 C4 C31 C32 142.0(7) . . . . ?
C5 C4 C31 C36 -34.7(10) . . . . ?
C5 C6 C7 C8 170.8(7) . . . . ?
C5 C25 C26 C24 -2.6(11) . . . 2_656 ?
C5 C25 C26 C27 180.0(6) . . . . ?
C5 C25 C30 C2 1.8(8) . . . . ?
C5 C25 C30 C29 178.2(6) . . . . ?
C6 C1 C2 C3 51.3(8) . . . . ?
C6 C1 C2 C30 -59.3(7) . . . . ?
C6 C1 C10 C9 0.7(10) . . . . ?
C6 C1 C10 C11 170.9(7) . . . . ?
C6 C5 C25 C26 120.5(7) . . . . ?
C6 C5 C25 C30 -59.7(7) . . . . ?
C6 C7 C8 C9 0.4(10) . . . . ?
C7 C8 C9 C10 1.0(10) . . . . ?
C7 C8 C9 C14 -171.8(6) . . . . ?
C8 C9 C10 C1 -1.5(11) . . . . ?
C8 C9 C10 C11 -173.3(6) . . . . ?
C8 C9 C14 C13 -131.7(7) . . . . ?
C8 C9 C14 C15 115.2(7) . . . . ?
C9 C10 C11 C12 -55.4(7) . . . . ?
C9 C10 C11 C16 58.2(7) . . . . ?
C9 C14 C15 C16 57.6(6) . . . . ?
C9 C14 C15 C20 -118.8(7) . . . . ?
C10 C1 C2 C3 -134.7(8) . . . . ?
C10 C1 C2 C30 114.7(8) . . . . ?
C10 C1 C6 C5 -172.4(7) . . . . ?
C10 C1 C6 C7 0.7(11) . . . . ?
C10 C9 C14 C13 55.1(7) . . . . ?
C10 C9 C14 C15 -58.0(7) . . . . ?
C10 C11 C12 C13 56.3(8) . . . . ?
C10 C11 C12 C43 -130.4(7) . . . . ?
C10 C11 C16 C15 -58.6(6) . . . . ?
C10 C11 C16 C17 120.3(7) . . . . ?
C11 C12 C13 C14 0.2(9) . . . . ?
C11 C12 C13 C49 -179.1(7) . . . . ?
C11 C12 C43 C44 -128.3(7) . . . . ?
C11 C12 C43 C48 50.9(11) . . . . ?
C11 C16 C17 C18 -177.5(6) . . . . ?
C12 C11 C16 C15 55.4(6) . . . . ?
C12 C11 C16 C17 -125.7(7) . . . . ?
C12 C13 C14 C9 -55.5(8) . . . . ?
C12 C13 C14 C15 55.9(8) . . . . ?
C12 C13 C49 C50 -141.2(8) . . . . ?
C12 C13 C49 C54 37.3(11) . . . . ?
C12 C43 C44 C45 177.9(7) . . . . ?
C12 C43 C48 C47 -178.3(10) . . . . ?
C13 C12 C43 C44 43.7(12) . . . . ?
C13 C12 C43 C48 -137.0(10) . . . . ?
C13 C14 C15 C16 -55.5(7) . . . . ?
C13 C14 C15 C20 128.1(7) . . . . ?
C13 C49 C50 C51 178.2(6) . . . . ?
C13 C49 C54 C53 -177.8(7) . . . . ?
C14 C9 C10 C1 172.0(6) . . . . ?
C14 C9 C10 C11 0.2(8) . . . . ?
C14 C13 C49 C50 39.5(9) . . . . ?
C14 C13 C49 C54 -142.0(7) . . . . ?
C14 C15 C16 C11 0.0(7) . . . . ?
C14 C15 C16 C17 -179.0(6) . . . . ?
C14 C15 C20 C19 179.0(6) . . . . ?
C14 C15 C20 C21 0.0(10) . . . . ?
C15 C16 C17 C18 1.4(9) . . . . ?
C15 C20 C21 C22 -126.0(7) . . . . ?
C15 C20 C21 C27 121.1(7) . . . 2_656 ?
C16 C11 C12 C13 -56.4(7) . . . . ?
C16 C11 C12 C43 116.9(7) . . . . ?
C16 C15 C20 C19 2.9(9) . . . . ?
C16 C15 C20 C21 -176.1(5) . . . . ?
C16 C17 C18 C19 -1.2(9) . . . . ?
C17 C18 C19 C20 1.8(9) . . . . ?
C17 C18 C19 C24 177.8(6) . . . . ?
C18 C19 C20 C15 -2.7(9) . . . . ?
C18 C19 C20 C21 176.4(5) . . . . ?
C18 C19 C24 C23 129.2(6) . . . . ?
C18 C19 C24 C26 -119.3(6) . . . 2_656 ?
C19 C20 C21 C22 55.0(7) . . . . ?
C19 C20 C21 C27 -57.9(6) . . . 2_656 ?
C20 C15 C16 C11 176.8(5) . . . . ?
C20 C15 C16 C17 -2.3(9) . . . . ?
C20 C19 C24 C23 -54.6(7) . . . . ?
C20 C19 C24 C26 56.9(7) . . . 2_656 ?
C20 C21 C22 C23 -57.3(8) . . . . ?
C20 C21 C22 C55 121.6(6) . . . . ?
C21 C22 C23 C24 2.7(8) . . . . ?
C21 C22 C23 C61 -175.4(7) . . . . ?
C21 C22 C55 C56 -138.4(7) . . . . ?
C21 C22 C55 C60 39.9(10) . . . . ?
C21 C27 C28 C29 -176.4(6) 2_656 . . . ?
C22 C23 C24 C19 52.5(7) . . . . ?
C22 C23 C24 C26 -58.5(7) . . . 2_656 ?
C22 C23 C61 C62 40.1(13) . . . . ?
C22 C23 C61 C66 -146.6(8) . . . . ?
C22 C55 C56 C57 175.4(7) . . . . ?
C22 C55 C60 C59 -177.3(8) . . . . ?
C23 C22 C55 C56 40.3(12) . . . . ?
C23 C22 C55 C60 -141.3(8) . . . . ?
C23 C61 C62 C63 177.4(10) . . . . ?
C23 C61 C66 C65 -173.6(9) . . . . ?
C24 C19 C20 C15 -179.1(5) . . . . ?
C24 C19 C20 C21 0.0(7) . . . . ?
C24 C23 C61 C62 -137.9(8) . . . . ?
C24 C23 C61 C66 35.4(10) . . . . ?
C24 C26 C27 C21 -0.5(8) 2_656 . . 2_656 ?
C24 C26 C27 C28 -176.4(6) 2_656 . . . ?
C25 C5 C6 C1 57.4(7) . . . . ?
C25 C5 C6 C7 -115.2(8) . . . . ?
C25 C26 C27 C21 177.3(6) . . . 2_656 ?
C25 C26 C27 C28 1.4(10) . . . . ?
C26 C25 C30 C2 -178.4(6) . . . . ?
C26 C25 C30 C29 -2.0(10) . . . . ?
C26 C27 C28 C29 -1.2(10) . . . . ?
C27 C21 C22 C23 55.3(7) 2_656 . . . ?
C27 C21 C22 C55 -125.8(6) 2_656 . . . ?
C27 C28 C29 C30 -0.6(10) . . . . ?
C28 C29 C30 C2 178.1(6) . . . . ?
C28 C29 C30 C25 2.2(10) . . . . ?
C30 C2 C3 C4 58.4(7) . . . . ?
C30 C2 C3 C37 -111.2(6) . . . . ?
C30 C25 C26 C24 177.7(6) . . . 2_656 ?
C30 C25 C26 C27 0.2(10) . . . . ?
C31 C4 C5 C6 -124.9(6) . . . . ?
C31 C4 C5 C25 122.3(7) . . . . ?
C31 C32 C33 C34 1.9(12) . . . . ?
C32 C31 C36 C35 3.2(11) . . . . ?
C32 C33 C34 C35 -1.0(12) . . . . ?
C33 C34 C35 C36 1.3(13) . . . . ?
C34 C35 C36 C31 -2.4(13) . . . . ?
C36 C31 C32 C33 -2.9(11) . . . . ?
C37 C3 C4 C5 166.2(6) . . . . ?
C37 C3 C4 C31 -11.6(12) . . . . ?
C37 C38 C39 C40 -1.0(14) . . . . ?
C38 C37 C42 C41 -0.5(12) . . . . ?
C38 C39 C40 C41 1.3(14) . . . . ?
C39 C40 C41 C42 -1.2(14) . . . . ?
C40 C41 C42 C37 0.8(14) . . . . ?
C42 C37 C38 C39 0.6(12) . . . . ?
C43 C12 C13 C14 -172.1(7) . . . . ?
C43 C12 C13 C49 8.6(13) . . . . ?
C43 C44 C45 C46 2.0(14) . . . . ?
C44 C43 C48 C47 1.0(16) . . . . ?
C44 C45 C46 C47 -2.1(16) . . . . ?
C45 C46 C47 C48 1.7(19) . . . . ?
C46 C47 C48 C43 -1(2) . . . . ?
C48 C43 C44 C45 -1.4(13) . . . . ?
C49 C13 C14 C9 123.8(7) . . . . ?
C49 C13 C14 C15 -124.7(7) . . . . ?
C49 C50 C51 C52 -1.3(11) . . . . ?
C50 C49 C54 C53 0.8(11) . . . . ?
C50 C51 C52 C53 2.6(13) . . . . ?
C51 C52 C53 C54 -2.2(13) . . . . ?
C52 C53 C54 C49 0.5(12) . . . . ?
C54 C49 C50 C51 -0.4(10) . . . . ?
C55 C22 C23 C24 -176.1(7) . . . . ?
C55 C22 C23 C61 5.8(13) . . . . ?
C55 C56 C57 C58 2.5(13) . . . . ?
C56 C55 C60 C59 1.1(12) . . . . ?
C56 C57 C58 C59 0.1(13) . . . . ?
C57 C58 C59 C60 -2.0(13) . . . . ?
C58 C59 C60 C55 1.4(13) . . . . ?
C60 C55 C56 C57 -3.0(12) . . . . ?
C61 C23 C24 C19 -129.2(6) . . . . ?
C61 C23 C24 C26 119.8(6) . . . 2_656 ?
C61 C62 C63 C64 -4(2) . . . . ?
C62 C61 C66 C65 0.3(14) . . . . ?
C62 C63 C64 C65 0(2) . . . . ?
C63 C64 C65 C66 4.4(17) . . . . ?
C64 C65 C66 C61 -4.5(16) . . . . ?
C66 C61 C62 C63 3.7(15) . . . . ?
O1 C67 C68 C69 -15.9(11) . . . . ?
C67 O1 C70 C69 4.8(13) . . . . ?
C67 C68 C69 C70 19.1(12) . . . . ?
C68 C69 C70 O1 -15.4(13) . . . . ?
C70 O1 C67 C68 7.4(11) . . . . ?
C75 C74 C73 C72 47(4) . . . . ?
C74 C73 C72 C71 -180(3) . . . . ?
